data_4342088
loop_
_publ_author_name
'Duan, Jingui'
'Higuchi, Masakazu'
'Kitagawa, Susumu'

_publ_section_title
;
 Predesign and systematic synthesis of 11 highly porous coordination
 polymers with unprecedented topology.
;
_journal_issue 4
_journal_name_full 'Inorganic chemistry'
_journal_page_first 1645
_journal_page_last 1649
_journal_paper_doi 10.1021/ic502643m
_journal_volume 54
_journal_year 2015
_chemical_formula_sum 'C40 H27 N3 O17 Zn4'
_chemical_formula_weight 1083.13
_chemical_name_systematic
; 
 ? 
;
_space_group_IT_number 14
_symmetry_space_group_name_Hall '-P 2ybc'
_symmetry_space_group_name_H-M 'P 1 21/c 1'
_atom_sites_solution_hydrogens geom
_atom_sites_solution_primary direct
_atom_sites_solution_secondary difmap
_audit_creation_method SHELXL-97
_cell_angle_alpha 90.00
_cell_angle_beta 106.720(8)
_cell_angle_gamma 90.00
_cell_formula_units_Z 4
_cell_length_a 10.298(3)
_cell_length_b 31.469(8)
_cell_length_c 32.722(8)
_cell_measurement_temperature 291(2)
_cell_volume 10156(5)
_computing_structure_refinement 'SHELXL-97 (Sheldrick, 1997)'
_computing_structure_solution 'SHELXS-97 (Sheldrick, 1990)'
_diffrn_ambient_temperature 291(2)
_diffrn_measured_fraction_theta_full 0.972
_diffrn_measured_fraction_theta_max 0.972
_diffrn_radiation_monochromator graphite
_diffrn_radiation_source 'fine-focus sealed tube'
_diffrn_radiation_type MoK\a
_diffrn_radiation_wavelength 0.71073
_diffrn_reflns_av_R_equivalents 0.0275
_diffrn_reflns_av_sigmaI/netI 0.0485
_diffrn_reflns_limit_h_max 12
_diffrn_reflns_limit_h_min -12
_diffrn_reflns_limit_k_max 37
_diffrn_reflns_limit_k_min -38
_diffrn_reflns_limit_l_max 40
_diffrn_reflns_limit_l_min -36
_diffrn_reflns_number 53428
_diffrn_reflns_theta_full 26.00
_diffrn_reflns_theta_max 26.00
_diffrn_reflns_theta_min 1.83
_exptl_absorpt_coefficient_mu 0.966
_exptl_absorpt_correction_T_max 0.9267
_exptl_absorpt_correction_T_min 0.7737
_exptl_crystal_density_diffrn 0.708
_exptl_crystal_density_method 'not measured'
_exptl_crystal_F_000 2176
_exptl_crystal_size_max 0.28
_exptl_crystal_size_mid 0.09
_exptl_crystal_size_min 0.08
_platon_squeeze_details
;
;
_refine_diff_density_max 0.307
_refine_diff_density_min -0.261
_refine_diff_density_rms 0.050
_refine_ls_extinction_method none
_refine_ls_goodness_of_fit_ref 1.008
_refine_ls_hydrogen_treatment mixed
_refine_ls_matrix_type fullcycle
_refine_ls_number_parameters 579
_refine_ls_number_reflns 19405
_refine_ls_number_restraints 0
_refine_ls_restrained_S_all 1.008
_refine_ls_R_factor_all 0.0549
_refine_ls_R_factor_gt 0.0367
_refine_ls_shift/su_max 0.000
_refine_ls_shift/su_mean 0.000
_refine_ls_structure_factor_coef Fsqd
_refine_ls_weighting_details 'calc w=1/[\s^2^(Fo^2^)+(0.0469P)^2^+0.0000P] where P=(Fo^2^+2Fc^2^)/3'
_refine_ls_weighting_scheme calc
_refine_ls_wR_factor_gt 0.0875
_refine_ls_wR_factor_ref 0.0922
_reflns_number_gt 12885
_reflns_number_total 19405
_reflns_threshold_expression >2sigma(I)
_cod_data_source_file ic502643m_si_009.cif
_cod_data_source_block IIc
_cod_depositor_comments 'Adding full bibliography for 4342086--4342096.cif.'
_cod_original_sg_symbol_Hall -P2ybc
_cod_original_sg_symbol_H-M P21/c
_cod_database_code 4342088

loop_
_symmetry_equiv_pos_as_xyz
'x, y, z'
'-x, y+1/2, -z+1/2'
'-x, -y, -z'
'x, -y-1/2, z-1/2'

loop_
_atom_site_label
_atom_site_type_symbol
_atom_site_fract_x
_atom_site_fract_y
_atom_site_fract_z
_atom_site_U_iso_or_equiv
_atom_site_adp_type
_atom_site_occupancy
_atom_site_symmetry_multiplicity
_atom_site_calc_flag
_atom_site_refinement_flags
C1 C -0.0050(2) 0.10473(7) 0.21464(7) 0.0442(5) Uani 1 1 d .
C2 C 0.1263(2) 0.08141(7) 0.22276(7) 0.0446(5) Uani 1 1 d .
C3 C 0.2381(2) 0.10414(7) 0.22181(7) 0.0441(5) Uani 1 1 d .
H3 H 0.2333 0.1336 0.2190 0.053 Uiso 1 1 calc R
C4 C 0.3610(2) 0.08278(7) 0.22510(7) 0.0428(5) Uani 1 1 d .
C5 C 0.3719(2) 0.04005(7) 0.23331(7) 0.0477(6) Uani 1 1 d .
H5 H 0.4540 0.0262 0.2366 0.057 Uiso 1 1 calc R
C6 C 0.2580(2) 0.01735(7) 0.23676(7) 0.0461(5) Uani 1 1 d .
C7 C 0.1343(2) 0.03846(7) 0.23110(7) 0.0471(5) Uani 1 1 d .
H7 H 0.0582 0.0236 0.2330 0.057 Uiso 1 1 calc R
C8 C 0.4708(2) 0.10624(7) 0.21741(7) 0.0470(5) Uani 1 1 d .
C9 C 0.6331(2) 0.44967(7) 0.24674(7) 0.0500(6) Uani 1 1 d .
C10 C 0.6576(2) 0.40425(7) 0.23574(7) 0.0458(5) Uani 1 1 d .
C11 C 0.5476(2) 0.37732(7) 0.23680(7) 0.0460(5) Uani 1 1 d .
H11 H 0.4730 0.3878 0.2442 0.055 Uiso 1 1 calc R
C12 C 0.5556(2) 0.33481(7) 0.22646(7) 0.0499(6) Uani 1 1 d .
H12 H 0.4851 0.3164 0.2264 0.060 Uiso 1 1 calc R
C13 C 0.6703(2) 0.31976(7) 0.21609(7) 0.0478(5) Uani 1 1 d .
C14 C 0.7758(2) 0.34457(7) 0.21409(7) 0.0473(5) Uani 1 1 d .
H14 H 0.8505 0.3341 0.2067 0.057 Uiso 1 1 calc R
C15 C 0.7629(3) 0.38633(8) 0.22397(8) 0.0545(6) Uani 1 1 d .
H15 H 0.8329 0.4044 0.2226 0.065 Uiso 1 1 calc R
C16 C 0.6789(2) 0.27574(7) 0.20565(6) 0.0478(5) Uani 1 1 d .
C17 C 0.9023(2) 0.21085(7) 0.11297(7) 0.0460(5) Uani 1 1 d .
C18 C 1.0042(2) 0.21855(7) 0.08888(7) 0.0439(5) Uani 1 1 d .
C19 C 0.9630(2) 0.22696(7) 0.04503(7) 0.0440(5) Uani 1 1 d .
H19 H 0.8712 0.2291 0.0305 0.053 Uiso 1 1 calc R
C20 C 1.0594(2) 0.23205(7) 0.02333(7) 0.0458(5) Uani 1 1 d .
C21 C 1.1966(2) 0.22782(7) 0.04471(7) 0.0446(5) Uani 1 1 d .
H21 H 1.2610 0.2308 0.0300 0.054 Uiso 1 1 calc R
C22 C 1.2368(2) 0.21923(7) 0.08801(7) 0.0453(5) Uani 1 1 d .
C23 C 1.1414(2) 0.21444(7) 0.11000(7) 0.0436(5) Uani 1 1 d .
H23 H 1.1692 0.2084 0.1391 0.052 Uiso 1 1 calc R
C24 C 1.3804(2) 0.20713(7) 0.11115(7) 0.0473(5) Uani 1 1 d .
C25 C 0.9170(2) 0.26868(7) -0.04435(7) 0.0442(5) Uani 1 1 d .
C26 C 0.9030(2) 0.27724(7) -0.09058(7) 0.0466(5) Uani 1 1 d .
C27 C 0.7791(2) 0.29192(7) -0.11628(7) 0.0475(5) Uani 1 1 d .
H27 H 0.7092 0.2976 -0.1043 0.057 Uiso 1 1 calc R
C28 C 0.7589(2) 0.29823(8) -0.15965(7) 0.0483(6) Uani 1 1 d .
H28 H 0.6762 0.3086 -0.1765 0.058 Uiso 1 1 calc R
C29 C 0.8621(2) 0.28911(7) -0.17800(7) 0.0423(5) Uani 1 1 d .
C30 C 0.9866(2) 0.27402(7) -0.15287(7) 0.0435(5) Uani 1 1 d .
H30 H 1.0557 0.2680 -0.1651 0.052 Uiso 1 1 calc R
C31 C 1.0068(2) 0.26804(7) -0.10914(7) 0.0461(5) Uani 1 1 d .
H31 H 1.0897 0.2579 -0.0922 0.055 Uiso 1 1 calc R
C32 C 0.8302(2) 0.29910(7) -0.21802(7) 0.0475(5) Uani 1 1 d .
C33 C 0.6148(2) 0.08730(7) 0.09113(7) 0.0490(5) Uani 1 1 d .
C34 C 0.5715(2) 0.05474(7) 0.05594(8) 0.0525(6) Uani 1 1 d .
C35 C 0.4970(2) 0.07648(7) 0.01910(7) 0.0459(5) Uani 1 1 d .
H35 H 0.4864 0.1058 0.0195 0.055 Uiso 1 1 calc R
C36 C 0.4389(2) 0.05318(7) -0.01820(7) 0.0423(5) Uani 1 1 d .
H36 H 0.3882 0.0671 -0.0427 0.051 Uiso 1 1 calc R
C37 C 0.4566(2) 0.00975(7) -0.01879(7) 0.0472(5) Uani 1 1 d .
C38 C 0.5898(2) 0.01124(7) 0.05499(7) 0.0471(5) Uani 1 1 d .
H38 H 0.6347 -0.0032 0.0798 0.056 Uiso 1 1 calc R
C40 C -0.0192(2) 0.09965(8) 0.09108(7) 0.0501(6) Uani 1 1 d .
H40A H -0.0586 0.0718 0.0869 0.075 Uiso 1 1 calc R
H40B H -0.0756 0.1190 0.0709 0.075 Uiso 1 1 calc R
H40C H -0.0119 0.1091 0.1195 0.075 Uiso 1 1 calc R
C41 C 0.2330(2) 0.09653(7) 0.12325(7) 0.0439(5) Uani 1 1 d .
H41A H 0.2029 0.1043 0.1474 0.066 Uiso 1 1 calc R
H41B H 0.3021 0.1159 0.1207 0.066 Uiso 1 1 calc R
H41C H 0.2691 0.0682 0.1271 0.066 Uiso 1 1 calc R
N1 N 0.72850(19) 0.47525(6) 0.25290(6) 0.0460(4) Uani 1 1 d .
H1 H 0.8016 0.4641 0.2500 0.055 Uiso 1 1 calc R
H2 H 1.0702 0.2328 -0.0333 0.055 Uiso 1 1 d R
N2 N 1.01959(18) 0.24366(6) -0.01914(6) 0.0460(4) Uani 1 1 d .
N3A N 0.1189(2) 0.09827(6) 0.08466(6) 0.0522(5) Uani 1 1 d .
H3A1 H 0.1231 0.0754 0.0686 0.063 Uiso 1 1 calc R
H3A2 H 0.1287 0.1214 0.0697 0.063 Uiso 1 1 calc R
O1 O 0.69548(16) 0.16684(5) 0.17038(5) 0.0471(4) Uani 1 1 d .
O2 O -0.00598(15) 0.14285(5) 0.20845(5) 0.0463(4) Uani 1 1 d .
O3 O -0.11115(15) 0.08202(5) 0.20904(5) 0.0443(3) Uani 1 1 d .
O4 O 0.46829(15) 0.14519(5) 0.21933(5) 0.0481(4) Uani 1 1 d .
O5 O 0.56632(15) 0.08563(5) 0.21108(5) 0.0474(4) Uani 1 1 d .
O6 O 0.58854(16) 0.25415(5) 0.21596(5) 0.0512(4) Uani 1 1 d .
O7 O 0.76694(15) 0.26577(5) 0.18860(5) 0.0497(4) Uani 1 1 d .
O8 O 0.51739(14) 0.45653(5) 0.24872(5) 0.0462(4) Uani 1 1 d .
O9 O 0.94519(16) 0.21172(5) 0.15174(5) 0.0472(4) Uani 1 1 d .
O10 O 0.78376(16) 0.20549(5) 0.09122(5) 0.0468(4) Uani 1 1 d .
O11 O 1.41126(16) 0.20009(5) 0.14881(5) 0.0464(4) Uani 1 1 d .
O12 O 1.46459(16) 0.20659(5) 0.08951(5) 0.0469(4) Uani 1 1 d .
O13 O 0.92371(15) 0.28845(5) -0.24336(5) 0.0460(4) Uani 1 1 d .
O14 O 0.72238(16) 0.31568(5) -0.23413(5) 0.0446(3) Uani 1 1 d .
O15 O 0.83675(16) 0.28503(5) -0.03126(5) 0.0454(3) Uani 1 1 d .
O16 O 0.64804(16) 0.07559(5) 0.12889(5) 0.0473(4) Uani 1 1 d .
O17 O 0.60426(15) 0.12673(5) 0.07873(5) 0.0450(3) Uani 1 1 d .
Zn1 Zn 0.86763(3) 0.194270(8) 0.198432(8) 0.04643(7) Uani 1 1 d .
Zn2 Zn 0.70849(3) 0.106261(8) 0.182841(8) 0.04706(7) Uani 1 1 d .
Zn3 Zn 0.57754(3) 0.190964(8) 0.201298(8) 0.04642(7) Uani 1 1 d .
Zn4 Zn 0.64179(3) 0.178848(9) 0.111568(8) 0.04672(7) Uani 1 1 d .

loop_
_atom_site_aniso_label
_atom_site_aniso_U_11
_atom_site_aniso_U_22
_atom_site_aniso_U_33
_atom_site_aniso_U_23
_atom_site_aniso_U_13
_atom_site_aniso_U_12
C1 0.0427(12) 0.0417(12) 0.0421(12) -0.0017(9) 0.0025(9) -0.0026(9)
C2 0.0386(12) 0.0412(12) 0.0451(12) -0.0047(9) -0.0021(9) -0.0048(9)
C3 0.0420(12) 0.0376(11) 0.0427(12) -0.0095(9) -0.0039(9) -0.0014(9)
C4 0.0470(12) 0.0354(11) 0.0443(12) 0.0000(9) 0.0104(10) 0.0065(9)
C5 0.0400(12) 0.0339(11) 0.0540(13) -0.0161(9) -0.0106(10) -0.0035(9)
C6 0.0461(13) 0.0430(12) 0.0391(11) -0.0026(9) -0.0039(10) -0.0035(10)
C7 0.0494(13) 0.0370(11) 0.0476(12) -0.0073(9) 0.0021(10) 0.0012(10)
C8 0.0346(11) 0.0435(12) 0.0492(13) -0.0006(9) -0.0094(9) -0.0024(9)
C9 0.0328(11) 0.0461(12) 0.0530(13) -0.0131(10) -0.0164(10) -0.0018(9)
C10 0.0430(12) 0.0390(11) 0.0459(12) 0.0147(9) -0.0024(10) 0.0068(9)
C11 0.0322(10) 0.0480(12) 0.0418(12) -0.0025(9) -0.0150(9) 0.0025(9)
C12 0.0502(14) 0.0433(13) 0.0490(13) 0.0004(9) 0.0028(10) -0.0020(10)
C13 0.0440(12) 0.0412(12) 0.0442(12) 0.0059(9) -0.0098(10) 0.0068(10)
C14 0.0444(12) 0.0491(13) 0.0397(12) 0.0095(9) -0.0019(10) 0.0033(10)
C15 0.0525(14) 0.0516(14) 0.0530(14) -0.0019(11) 0.0049(11) 0.0062(11)
C16 0.0536(13) 0.0444(12) 0.0317(11) 0.0077(9) -0.0096(9) 0.0085(10)
C17 0.0399(12) 0.0477(13) 0.0458(12) -0.0108(10) 0.0047(10) -0.0070(9)
C18 0.0437(12) 0.0406(12) 0.0464(12) 0.0023(9) 0.0116(10) 0.0109(9)
C19 0.0419(12) 0.0422(12) 0.0448(12) -0.0017(9) 0.0076(10) 0.0072(9)
C20 0.0439(12) 0.0434(12) 0.0482(13) 0.0153(9) 0.0102(10) 0.0115(10)
C21 0.0435(12) 0.0450(13) 0.0452(12) 0.0137(9) 0.0123(10) 0.0041(10)
C22 0.0376(11) 0.0466(12) 0.0504(13) 0.0200(10) 0.0105(10) -0.0063(9)
C23 0.0465(12) 0.0466(12) 0.0358(11) -0.0089(9) 0.0086(9) -0.0046(10)
C24 0.0467(13) 0.0508(13) 0.0446(12) 0.0076(10) 0.0134(10) 0.0154(10)
C25 0.0406(12) 0.0444(12) 0.0452(12) 0.0017(9) 0.0085(10) 0.0066(9)
C26 0.0460(12) 0.0413(12) 0.0479(12) -0.0018(9) 0.0059(10) 0.0134(10)
C27 0.0479(13) 0.0461(13) 0.0449(12) 0.0067(9) 0.0077(10) 0.0175(10)
C28 0.0380(12) 0.0566(14) 0.0422(12) -0.0080(10) -0.0015(9) 0.0200(10)
C29 0.0369(11) 0.0420(12) 0.0438(12) -0.0012(9) 0.0046(9) 0.0151(9)
C30 0.0365(11) 0.0400(12) 0.0550(13) 0.0184(9) 0.0147(10) 0.0087(9)
C31 0.0429(12) 0.0469(13) 0.0445(12) 0.0024(9) 0.0062(10) 0.0068(10)
C32 0.0471(13) 0.0425(12) 0.0478(13) -0.0006(9) 0.0057(11) 0.0072(10)
C33 0.0464(13) 0.0454(13) 0.0479(13) 0.0007(10) 0.0021(11) -0.0119(10)
C34 0.0433(13) 0.0436(13) 0.0532(14) 0.0001(10) -0.0137(10) 0.0031(10)
C35 0.0418(12) 0.0523(13) 0.0409(12) 0.0021(9) 0.0074(10) 0.0222(10)
C36 0.0473(12) 0.0380(11) 0.0354(11) 0.0132(8) 0.0018(9) -0.0089(9)
C37 0.0399(12) 0.0479(13) 0.0454(13) 0.0089(10) -0.0010(10) 0.0168(10)
C38 0.0390(12) 0.0476(13) 0.0478(13) 0.0070(10) 0.0017(10) 0.0027(10)
C40 0.0474(13) 0.0517(14) 0.0426(12) 0.0084(10) -0.0005(10) 0.0075(11)
C41 0.0445(12) 0.0469(13) 0.0428(12) -0.0009(9) 0.0164(10) -0.0206(10)
N1 0.0452(10) 0.0400(10) 0.0435(10) -0.0012(8) -0.0022(8) -0.0037(8)
N2 0.0407(10) 0.0495(11) 0.0458(10) 0.0029(8) 0.0094(8) 0.0121(8)
N3A 0.0546(12) 0.0484(11) 0.0468(11) 0.0026(8) 0.0040(9) -0.0182(9)
O1 0.0443(9) 0.0410(8) 0.0470(9) -0.0030(6) -0.0011(7) 0.0006(7)
O2 0.0435(8) 0.0468(9) 0.0418(8) -0.0025(6) 0.0016(7) -0.0013(7)
O3 0.0399(8) 0.0509(9) 0.0402(8) -0.0105(6) 0.0087(7) 0.0004(7)
O4 0.0429(9) 0.0490(9) 0.0462(9) -0.0032(7) 0.0029(7) -0.0028(7)
O5 0.0454(9) 0.0429(9) 0.0456(9) -0.0035(6) -0.0001(7) 0.0019(7)
O6 0.0444(9) 0.0492(9) 0.0444(8) -0.0117(7) -0.0122(7) -0.0094(7)
O7 0.0435(9) 0.0456(9) 0.0438(8) -0.0002(7) -0.0133(7) 0.0005(7)
O8 0.0346(8) 0.0463(9) 0.0444(8) -0.0057(6) -0.0099(6) 0.0034(6)
O9 0.0432(8) 0.0493(9) 0.0421(8) -0.0023(6) 0.0010(7) -0.0051(7)
O10 0.0427(9) 0.0466(9) 0.0459(8) -0.0015(7) 0.0045(7) -0.0022(7)
O11 0.0430(9) 0.0468(9) 0.0432(8) -0.0024(6) 0.0022(7) -0.0035(7)
O12 0.0460(9) 0.0420(8) 0.0513(9) 0.0088(7) 0.0116(7) -0.0009(7)
O13 0.0425(9) 0.0476(9) 0.0412(8) -0.0030(6) 0.0017(7) -0.0028(7)
O14 0.0443(9) 0.0390(8) 0.0453(8) 0.0071(6) 0.0047(7) 0.0038(7)
O15 0.0460(9) 0.0435(8) 0.0438(8) 0.0019(6) 0.0081(7) 0.0132(7)
O16 0.0446(9) 0.0412(8) 0.0480(9) -0.0031(7) 0.0004(7) -0.0010(7)
O17 0.0401(8) 0.0475(9) 0.0425(8) -0.0015(6) 0.0039(7) -0.0023(7)
Zn1 0.04330(15) 0.04572(15) 0.04324(14) -0.00270(11) 0.00124(11) -0.00347(11)
Zn2 0.04427(14) 0.04104(14) 0.04696(15) -0.00299(11) -0.00106(11) 0.00063(11)
Zn3 0.04296(15) 0.04677(15) 0.04315(14) -0.00237(11) 0.00224(11) -0.00354(11)
Zn4 0.04361(15) 0.04651(15) 0.04342(14) -0.00197(11) 0.00199(11) -0.00299(11)

loop_
_atom_type_symbol
_atom_type_description
_atom_type_scat_dispersion_real
_atom_type_scat_dispersion_imag
_atom_type_scat_source
C C 0.0033 0.0016 'International Tables Vol C Tables 4.2.6.8 and 6.1.1.4'
H H 0.0000 0.0000 'International Tables Vol C Tables 4.2.6.8 and 6.1.1.4'
N N 0.0061 0.0033 'International Tables Vol C Tables 4.2.6.8 and 6.1.1.4'
O O 0.0106 0.0060 'International Tables Vol C Tables 4.2.6.8 and 6.1.1.4'
Zn Zn 0.2839 1.4301 'International Tables Vol C Tables 4.2.6.8 and 6.1.1.4'

loop_
_geom_angle_atom_site_label_1
_geom_angle_atom_site_label_2
_geom_angle_atom_site_label_3
_geom_angle
_geom_angle_site_symmetry_1
_geom_angle_site_symmetry_3
O2 C1 O3 124.27(18) . .
O2 C1 C2 118.58(19) . .
O3 C1 C2 116.45(18) . .
C3 C2 C7 121.1(2) . .
C3 C2 C1 117.7(2) . .
C7 C2 C1 121.2(2) . .
C2 C3 C4 119.6(2) . .
C2 C3 H3 120.2 . .
C4 C3 H3 120.2 . .
C5 C4 C3 120.3(2) . .
C5 C4 C8 121.1(2) . .
C3 C4 C8 118.5(2) . .
C4 C5 C6 119.4(2) . .
C4 C5 H5 120.3 . .
C6 C5 H5 120.3 . .
N1 C6 C7 121.1(2) 2_645 .
N1 C6 C5 119.03(19) 2_645 .
C7 C6 C5 119.8(2) . .
C2 C7 C6 119.5(2) . .
C2 C7 H7 120.3 . .
C6 C7 H7 120.3 . .
O4 C8 O5 123.96(19) . .
O4 C8 C4 118.4(2) . .
O5 C8 C4 117.55(19) . .
O8 C9 N1 127.65(19) . .
O8 C9 C10 114.08(18) . .
N1 C9 C10 118.26(19) . .
C15 C10 C11 117.5(2) . .
C15 C10 C9 130.8(2) . .
C11 C10 C9 111.6(2) . .
C12 C11 C10 117.7(2) . .
C12 C11 H11 121.2 . .
C10 C11 H11 121.2 . .
C11 C12 C13 119.9(2) . .
C11 C12 H12 120.1 . .
C13 C12 H12 120.1 . .
C14 C13 C12 124.1(2) . .
C14 C13 C16 116.1(2) . .
C12 C13 C16 119.8(2) . .
C13 C14 C15 114.1(2) . .
C13 C14 H14 122.9 . .
C15 C14 H14 122.9 . .
C14 C15 C10 126.8(3) . .
C14 C15 H15 116.6 . .
C10 C15 H15 116.6 . .
O7 C16 O6 132.20(19) . .
O7 C16 C13 117.2(2) . .
O6 C16 C13 110.6(2) . .
O9 C17 O10 127.3(2) . .
O9 C17 C18 116.38(18) . .
O10 C17 C18 116.33(18) . .
C23 C18 C19 119.6(2) . .
C23 C18 C17 119.20(19) . .
C19 C18 C17 121.1(2) . .
C20 C19 C18 119.7(2) . .
C20 C19 H19 120.1 . .
C18 C19 H19 120.1 . .
N2 C20 C19 119.80(18) . .
N2 C20 C21 119.77(19) . .
C19 C20 C21 120.3(2) . .
C22 C21 C20 119.7(2) . .
C22 C21 H21 120.1 . .
C20 C21 H21 120.1 . .
C23 C22 C21 120.4(2) . .
C23 C22 C24 116.97(19) . .
C21 C22 C24 121.8(2) . .
C22 C23 C18 120.3(2) . .
C22 C23 H23 119.9 . .
C18 C23 H23 119.9 . .
O11 C24 O12 123.33(19) . .
O11 C24 C22 119.64(19) . .
O12 C24 C22 116.97(18) . .
O15 C25 N2 122.50(18) . .
O15 C25 C26 114.95(18) . .
N2 C25 C26 122.54(17) . .
C27 C26 C31 119.20(19) . .
C27 C26 C25 118.3(2) . .
C31 C26 C25 122.32(17) . .
C28 C27 C26 120.5(2) . .
C28 C27 H27 119.7 . .
C26 C27 H27 119.7 . .
C27 C28 C29 120.2(2) . .
C27 C28 H28 119.9 . .
C29 C28 H28 119.9 . .
C32 C29 C30 127.13(19) . .
C32 C29 C28 112.51(17) . .
C30 C29 C28 120.2(2) . .
C29 C30 C31 119.43(18) . .
C29 C30 H30 120.3 . .
C31 C30 H30 120.3 . .
C30 C31 C26 120.49(16) . .
C30 C31 H31 119.8 . .
C26 C31 H31 119.8 . .
O14 C32 C29 118.9(2) . .
O14 C32 O13 121.4(2) . .
C29 C32 O13 119.69(17) . .
O16 C33 O17 124.7(2) . .
O16 C33 C34 119.6(2) . .
O17 C33 C34 115.5(2) . .
C38 C34 C35 120.4(2) . .
C38 C34 C33 132.6(2) . .
C35 C34 C33 107.0(2) . .
C36 C35 C34 118.9(2) . .
C36 C35 H35 120.6 . .
C34 C35 H35 120.6 . .
C37 C36 C35 120.35(19) . .
C37 C36 H36 119.8 . .
C35 C36 H36 119.8 . .
C38 C37 C36 119.5(2) 3_655 .
C38 C37 C37 122.1(3) 3_655 3_655
C36 C37 C37 117.7(3) . 3_655
C37 C38 C34 119.9(2) 3_655 .
C37 C38 H38 120.0 3_655 .
C34 C38 H38 120.0 . .
N3A C40 H40A 109.5 . .
N3A C40 H40B 109.5 . .
H40A C40 H40B 109.5 . .
N3A C40 H40C 109.5 . .
H40A C40 H40C 109.5 . .
H40B C40 H40C 109.5 . .
N3A C41 H41A 109.5 . .
N3A C41 H41B 109.5 . .
H41A C41 H41B 109.5 . .
N3A C41 H41C 109.5 . .
H41A C41 H41C 109.5 . .
H41B C41 H41C 109.5 . .
C9 N1 C6 133.61(16) . 2_655
C9 N1 H1 113.2 . .
C6 N1 H1 113.2 2_655 .
C20 N2 C25 134.87(14) . .
C20 N2 H2 112.6 . .
C25 N2 H2 112.5 . .
C41 N3A C40 116.17(18) . .
C41 N3A H3A1 108.2 . .
C40 N3A H3A1 108.2 . .
C41 N3A H3A2 108.2 . .
C40 N3A H3A2 108.2 . .
H3A1 N3A H3A2 107.4 . .
Zn4 O1 Zn3 114.20(8) . .
Zn4 O1 Zn2 113.16(7) . .
Zn3 O1 Zn2 106.80(8) . .
Zn4 O1 Zn1 110.66(8) . .
Zn3 O1 Zn1 101.64(7) . .
Zn2 O1 Zn1 109.70(7) . .
C1 O2 Zn1 141.49(11) . 1_455
C1 O3 Zn2 120.66(10) . 1_455
C8 O4 Zn3 132.50(12) . .
C8 O5 Zn2 127.69(11) . .
C16 O6 Zn3 116.94(11) . .
C16 O7 Zn1 120.70(10) . .
C17 O9 Zn1 133.39(11) . .
C17 O10 Zn4 124.94(11) . .
C24 O11 Zn3 142.11(12) . 1_655
C24 O12 Zn4 120.87(10) . 1_655
C32 O13 Zn1 115.92(13) . 4_565
C32 O14 Zn3 131.28(15) . 4_565
C33 O16 Zn2 132.82(15) . .
C33 O17 Zn4 130.48(14) . .
O13 Zn1 O1 124.83(7) 4_566 .
O13 Zn1 O9 127.94(7) 4_566 .
O1 Zn1 O9 105.77(7) . .
O13 Zn1 O2 94.01(6) 4_566 1_655
O1 Zn1 O2 100.13(6) . 1_655
O9 Zn1 O2 87.93(7) . 1_655
O13 Zn1 O7 82.22(6) 4_566 .
O1 Zn1 O7 92.95(6) . .
O9 Zn1 O7 83.95(6) . .
O2 Zn1 O7 166.08(6) 1_655 .
O13 Zn1 Zn3 89.82(5) 4_566 .
O1 Zn1 Zn3 39.14(5) . .
O9 Zn1 Zn3 130.67(5) . .
O2 Zn1 Zn3 123.94(5) 1_655 .
O7 Zn1 Zn3 69.62(4) . .
O13 Zn1 Zn4 151.60(5) 4_566 .
O1 Zn1 Zn4 33.99(5) . .
O9 Zn1 Zn4 72.87(5) . .
O2 Zn1 Zn4 107.08(4) 1_655 .
O7 Zn1 Zn4 81.31(3) . .
Zn3 Zn1 Zn4 62.750(18) . .
O1 Zn2 O16 108.09(6) . .
O1 Zn2 O3 118.15(7) . 1_655
O16 Zn2 O3 102.62(6) . 1_655
O1 Zn2 O5 112.95(7) . .
O16 Zn2 O5 99.67(6) . .
O3 Zn2 O5 112.91(7) 1_655 .
O1 Zn2 Zn3 36.59(5) . .
O16 Zn2 Zn3 123.66(5) . .
O3 Zn2 Zn3 130.87(4) 1_655 .
O5 Zn2 Zn3 77.23(5) . .
O1 Zn3 O4 110.96(7) . .
O1 Zn3 O6 120.13(7) . .
O4 Zn3 O6 128.66(7) . .
O1 Zn3 O11 96.55(7) . 1_455
O4 Zn3 O11 86.78(6) . 1_455
O6 Zn3 O11 92.10(6) . 1_455
O1 Zn3 O14 96.28(6) . 4_566
O4 Zn3 O14 86.15(6) . 4_566
O6 Zn3 O14 83.76(6) . 4_566
O11 Zn3 O14 166.90(6) 1_455 4_566
O1 Zn3 Zn1 39.22(4) . .
O4 Zn3 Zn1 132.38(5) . .
O6 Zn3 Zn1 89.15(5) . .
O11 Zn3 Zn1 124.08(5) 1_455 .
O14 Zn3 Zn1 68.44(4) 4_566 .
O1 Zn3 Zn2 36.61(5) . .
O4 Zn3 Zn2 75.84(5) . .
O6 Zn3 Zn2 151.52(5) . .
O11 Zn3 Zn2 104.98(5) 1_455 .
O14 Zn3 Zn2 83.94(4) 4_566 .
Zn1 Zn3 Zn2 62.425(13) . .
O1 Zn4 O17 110.50(7) . .
O1 Zn4 O10 113.88(7) . .
O17 Zn4 O10 102.88(7) . .
O1 Zn4 O12 115.72(7) . 1_455
O17 Zn4 O12 99.00(7) . 1_455
O10 Zn4 O12 112.95(7) . 1_455
O1 Zn4 Zn1 35.36(5) . .
O17 Zn4 Zn1 127.49(5) . .
O10 Zn4 Zn1 79.13(5) . .
O12 Zn4 Zn1 129.07(5) 1_455 .

loop_
_geom_bond_atom_site_label_1
_geom_bond_atom_site_label_2
_geom_bond_distance
_geom_bond_site_symmetry_2
C1 O2 1.216(2) .
C1 O3 1.275(2) .
C1 C2 1.493(3) .
C2 C3 1.363(3) .
C2 C7 1.377(3) .
C3 C4 1.410(3) .
C3 H3 0.9300 .
C4 C5 1.369(3) .
C4 C8 1.433(3) .
C5 C6 1.406(3) .
C5 H5 0.9300 .
C6 N1 1.365(2) 2_645
C6 C7 1.400(3) .
C7 H7 0.9300 .
C8 O4 1.228(2) .
C8 O5 1.244(2) .
C9 O8 1.231(2) .
C9 N1 1.241(2) .
C9 C10 1.513(3) .
C10 C15 1.372(3) .
C10 C11 1.423(3) .
C11 C12 1.388(3) .
C11 H11 0.9300 .
C12 C13 1.402(3) .
C12 H12 0.9300 .
C13 C14 1.354(3) .
C13 C16 1.436(3) .
C14 C15 1.369(3) .
C14 H14 0.9300 .
C15 H15 0.9300 .
C16 O7 1.234(3) .
C16 O6 1.274(3) .
C17 O9 1.217(2) .
C17 O10 1.235(2) .
C17 C18 1.503(3) .
C18 C23 1.388(3) .
C18 C19 1.400(3) .
C19 C20 1.387(3) .
C19 H19 0.9300 .
C20 N2 1.380(2) .
C20 C21 1.391(3) .
C21 C22 1.384(3) .
C21 H21 0.9300 .
C22 C23 1.383(3) .
C22 C24 1.504(3) .
C23 H23 0.9300 .
C24 O11 1.201(2) .
C24 O12 1.267(2) .
C25 O15 1.156(2) .
C25 N2 1.384(2) .
C25 C26 1.502(3) .
C26 C27 1.390(3) .
C26 C31 1.403(2) .
C27 C28 1.388(3) .
C27 H27 0.9300 .
C28 C29 1.393(3) .
C28 H28 0.9300 .
C29 C32 1.294(2) .
C29 C30 1.392(3) .
C30 C31 1.398(2) .
C30 H30 0.9300 .
C31 H31 0.9300 .
C32 O14 1.202(3) .
C32 O13 1.479(3) .
C33 O16 1.240(3) .
C33 O17 1.300(3) .
C33 C34 1.510(3) .
C34 C38 1.383(3) .
C34 C35 1.406(3) .
C35 C36 1.402(3) .
C35 H35 0.9300 .
C36 C37 1.380(3) .
C36 H36 0.9300 .
C37 C38 1.320(3) 3_655
C37 C37 1.434(4) 3_655
C38 C37 1.320(3) 3_655
C38 H38 0.9300 .
C40 N3A 1.497(3) .
C40 H40A 0.9600 .
C40 H40B 0.9600 .
C40 H40C 0.9600 .
C41 N3A 1.457(3) .
C41 H41A 0.9600 .
C41 H41B 0.9600 .
C41 H41C 0.9600 .
N1 C6 1.365(2) 2_655
N1 H1 0.8600 .
N2 H2 0.8605 .
N3A H3A1 0.9000 .
N3A H3A2 0.9000 .
O1 Zn4 1.8815(16) .
O1 Zn3 1.9448(17) .
O1 Zn2 1.9459(16) .
O1 Zn1 1.9478(16) .
O2 Zn1 2.0433(16) 1_455
O3 Zn2 1.9623(16) 1_455
O4 Zn3 2.0177(16) .
O5 Zn2 2.0487(17) .
O6 Zn3 2.0409(16) .
O7 Zn1 2.4594(16) .
O9 Zn1 1.9941(17) .
O10 Zn4 1.9606(16) .
O11 Zn3 2.0670(16) 1_655
O12 Zn4 1.9634(16) 1_655
O13 Zn1 1.9036(16) 4_565
O14 Zn3 2.2181(16) 4_565
O16 Zn2 1.9502(15) .
O17 Zn4 1.9378(16) .
Zn1 O13 1.9037(15) 4_566
Zn1 O2 2.0433(16) 1_655
Zn1 Zn3 3.0174(10) .
Zn1 Zn4 3.1496(7) .
Zn2 O3 1.9623(16) 1_655
Zn2 Zn3 3.1236(7) .
Zn3 O11 2.0670(16) 1_455
Zn3 O14 2.2181(16) 4_566
Zn4 O12 1.9634(16) 1_455

loop_
_geom_torsion_atom_site_label_1
_geom_torsion_atom_site_label_2
_geom_torsion_atom_site_label_3
_geom_torsion_atom_site_label_4
_geom_torsion
_geom_torsion_site_symmetry_1
_geom_torsion_site_symmetry_4
O2 C1 C2 C3 -1.5(3) . .
O3 C1 C2 C3 169.31(18) . .
O2 C1 C2 C7 178.24(19) . .
O3 C1 C2 C7 -10.9(3) . .
C7 C2 C3 C4 6.5(3) . .
C1 C2 C3 C4 -173.8(2) . .
C2 C3 C4 C5 -6.3(3) . .
C2 C3 C4 C8 170.4(2) . .
C3 C4 C5 C6 2.5(3) . .
C8 C4 C5 C6 -174.1(2) . .
C4 C5 C6 N1 -176.68(18) . 2_645
C4 C5 C6 C7 1.0(3) . .
C3 C2 C7 C6 -3.0(3) . .
C1 C2 C7 C6 177.3(2) . .
N1 C6 C7 C2 176.81(18) 2_645 .
C5 C6 C7 C2 -0.9(3) . .
C5 C4 C8 O4 -164.55(19) . .
C3 C4 C8 O4 18.8(3) . .
C5 C4 C8 O5 12.2(3) . .
C3 C4 C8 O5 -164.43(18) . .
O8 C9 C10 C15 167.9(2) . .
N1 C9 C10 C15 -12.5(4) . .
O8 C9 C10 C11 -9.5(3) . .
N1 C9 C10 C11 170.01(18) . .
C15 C10 C11 C12 0.9(3) . .
C9 C10 C11 C12 178.72(19) . .
C10 C11 C12 C13 0.9(3) . .
C11 C12 C13 C14 -2.1(3) . .
C11 C12 C13 C16 179.63(19) . .
C12 C13 C14 C15 1.2(3) . .
C16 C13 C14 C15 179.53(19) . .
C13 C14 C15 C10 0.9(3) . .
C11 C10 C15 C14 -1.9(4) . .
C9 C10 C15 C14 -179.2(2) . .
C14 C13 C16 O7 -12.7(3) . .
C12 C13 C16 O7 165.75(18) . .
C14 C13 C16 O6 168.13(17) . .
C12 C13 C16 O6 -13.4(3) . .
O9 C17 C18 C23 17.6(3) . .
O10 C17 C18 C23 -164.28(19) . .
O9 C17 C18 C19 -166.69(19) . .
O10 C17 C18 C19 11.4(3) . .
C23 C18 C19 C20 -1.5(3) . .
C17 C18 C19 C20 -177.1(2) . .
C18 C19 C20 N2 -174.88(18) . .
C18 C19 C20 C21 1.6(3) . .
N2 C20 C21 C22 175.29(19) . .
C19 C20 C21 C22 -1.1(3) . .
C20 C21 C22 C23 0.6(3) . .
C20 C21 C22 C24 169.5(2) . .
C21 C22 C23 C18 -0.5(3) . .
C24 C22 C23 C18 -170.0(2) . .
C19 C18 C23 C22 0.9(3) . .
C17 C18 C23 C22 176.7(2) . .
C23 C22 C24 O11 -11.0(3) . .
C21 C22 C24 O11 179.7(2) . .
C23 C22 C24 O12 171.7(2) . .
C21 C22 C24 O12 2.4(3) . .
O15 C25 C26 C27 -19.1(3) . .
N2 C25 C26 C27 161.86(19) . .
O15 C25 C26 C31 165.57(17) . .
N2 C25 C26 C31 -13.4(3) . .
C31 C26 C27 C28 -1.2(3) . .
C25 C26 C27 C28 -176.7(2) . .
C26 C27 C28 C29 1.2(4) . .
C27 C28 C29 C32 -176.1(2) . .
C27 C28 C29 C30 -0.6(4) . .
C32 C29 C30 C31 174.87(17) . .
C28 C29 C30 C31 0.1(3) . .
C29 C30 C31 C26 -0.2(3) . .
C27 C26 C31 C30 0.7(3) . .
C25 C26 C31 C30 175.98(18) . .
C30 C29 C32 O14 -172.68(18) . .
C28 C29 C32 O14 2.4(2) . .
C30 C29 C32 O13 9.7(3) . .
C28 C29 C32 O13 -175.18(14) . .
O16 C33 C34 C38 -18.5(4) . .
O17 C33 C34 C38 166.4(3) . .
O16 C33 C34 C35 159.9(2) . .
O17 C33 C34 C35 -15.2(3) . .
C38 C34 C35 C36 1.5(4) . .
C33 C34 C35 C36 -177.1(2) . .
C34 C35 C36 C37 -1.0(4) . .
C35 C36 C37 C38 -174.8(2) . 3_655
C35 C36 C37 C37 -4.3(4) . 3_655
C35 C34 C38 C37 3.7(4) . 3_655
C33 C34 C38 C37 -178.1(3) . 3_655
O8 C9 N1 C6 -0.2(4) . 2_655
C10 C9 N1 C6 -179.72(16) . 2_655
C19 C20 N2 C25 32.9(3) . .
C21 C20 N2 C25 -143.5(2) . .
O15 C25 N2 C20 -2.0(3) . .
C26 C25 N2 C20 176.97(19) . .
O3 C1 O2 Zn1 13.5(3) . 1_455
C2 C1 O2 Zn1 -176.45(12) . 1_455
O2 C1 O3 Zn2 7.3(3) . 1_455
C2 C1 O3 Zn2 -162.96(13) . 1_455
O5 C8 O4 Zn3 16.0(3) . .
C4 C8 O4 Zn3 -167.42(12) . .
O4 C8 O5 Zn2 -22.6(3) . .
C4 C8 O5 Zn2 160.85(13) . .
O7 C16 O6 Zn3 -1.7(2) . .
C13 C16 O6 Zn3 177.29(11) . .
O6 C16 O7 Zn1 -29.7(2) . .
C13 C16 O7 Zn1 151.30(12) . .
O10 C17 O9 Zn1 14.7(3) . .
C18 C17 O9 Zn1 -167.42(11) . .
O9 C17 O10 Zn4 -21.1(3) . .
C18 C17 O10 Zn4 161.01(13) . .
O12 C24 O11 Zn3 8.6(4) . 1_655
C22 C24 O11 Zn3 -168.44(12) . 1_655
O11 C24 O12 Zn4 17.4(3) . 1_655
C22 C24 O12 Zn4 -165.44(14) . 1_655
O14 C32 O13 Zn1 3.7(3) . 4_565
C29 C32 O13 Zn1 -178.76(14) . 4_565
C29 C32 O14 Zn3 -143.39(14) . 4_565
O13 C32 O14 Zn3 34.2(3) . 4_565
O17 C33 O16 Zn2 -5.2(4) . .
C34 C33 O16 Zn2 -179.80(16) . .
O16 C33 O17 Zn4 3.2(4) . .
C34 C33 O17 Zn4 178.04(15) . .
Zn4 O1 Zn1 O13 152.25(7) . 4_566
Zn3 O1 Zn1 O13 30.59(10) . 4_566
Zn2 O1 Zn1 O13 -82.19(10) . 4_566
Zn4 O1 Zn1 O9 -14.86(9) . .
Zn3 O1 Zn1 O9 -136.52(7) . .
Zn2 O1 Zn1 O9 110.69(8) . .
Zn4 O1 Zn1 O2 -105.58(8) . 1_655
Zn3 O1 Zn1 O2 132.76(7) . 1_655
Zn2 O1 Zn1 O2 19.98(9) . 1_655
Zn4 O1 Zn1 O7 69.68(8) . .
Zn3 O1 Zn1 O7 -51.99(7) . .
Zn2 O1 Zn1 O7 -164.77(8) . .
Zn4 O1 Zn1 Zn3 121.66(11) . .
Zn2 O1 Zn1 Zn3 -112.78(11) . .
Zn3 O1 Zn1 Zn4 -121.66(11) . .
Zn2 O1 Zn1 Zn4 125.55(12) . .
C17 O9 Zn1 O13 -160.75(15) . 4_566
C17 O9 Zn1 O1 5.83(17) . .
C17 O9 Zn1 O2 105.77(15) . 1_655
C17 O9 Zn1 O7 -85.54(15) . .
C17 O9 Zn1 Zn3 -29.11(18) . .
C17 O9 Zn1 Zn4 -2.80(15) . .
C16 O7 Zn1 O13 -61.61(11) . 4_566
C16 O7 Zn1 O1 63.15(11) . .
C16 O7 Zn1 O9 168.71(11) . .
C16 O7 Zn1 O2 -136.7(2) . 1_655
C16 O7 Zn1 Zn3 31.10(11) . .
C16 O7 Zn1 Zn4 95.17(11) . .
Zn4 O1 Zn2 O16 -3.94(10) . .
Zn3 O1 Zn2 O16 122.57(7) . .
Zn1 O1 Zn2 O16 -128.04(8) . .
Zn4 O1 Zn2 O3 111.88(8) . 1_655
Zn3 O1 Zn2 O3 -121.62(7) . 1_655
Zn1 O1 Zn2 O3 -12.23(10) . 1_655
Zn4 O1 Zn2 O5 -113.22(8) . .
Zn3 O1 Zn2 O5 13.29(9) . .
Zn1 O1 Zn2 O5 122.68(8) . .
Zn4 O1 Zn2 Zn3 -126.51(12) . .
Zn1 O1 Zn2 Zn3 109.39(10) . .
C33 O16 Zn2 O1 5.6(2) . .
C33 O16 Zn2 O3 -120.0(2) . 1_655
C33 O16 Zn2 O5 123.7(2) . .
C33 O16 Zn2 Zn3 42.7(2) . .
C8 O5 Zn2 O1 6.22(14) . .
C8 O5 Zn2 O16 -108.25(12) . .
C8 O5 Zn2 O3 143.53(12) . 1_655
C8 O5 Zn2 Zn3 14.29(12) . .
Zn4 O1 Zn3 O4 108.58(8) . .
Zn2 O1 Zn3 O4 -17.30(9) . .
Zn1 O1 Zn3 O4 -132.24(7) . .
Zn4 O1 Zn3 O6 -76.74(9) . .
Zn2 O1 Zn3 O6 157.37(6) . .
Zn1 O1 Zn3 O6 42.43(9) . .
Zn4 O1 Zn3 O11 19.53(9) . 1_455
Zn2 O1 Zn3 O11 -106.36(7) . 1_455
Zn1 O1 Zn3 O11 138.70(7) . 1_455
Zn4 O1 Zn3 O14 -163.15(8) . 4_566
Zn2 O1 Zn3 O14 70.96(7) . 4_566
Zn1 O1 Zn3 O14 -43.98(7) . 4_566
Zn4 O1 Zn3 Zn1 -119.17(11) . .
Zn2 O1 Zn3 Zn1 114.94(10) . .
Zn4 O1 Zn3 Zn2 125.89(11) . .
Zn1 O1 Zn3 Zn2 -114.94(10) . .
C8 O4 Zn3 O1 6.67(16) . .
C8 O4 Zn3 O6 -167.43(13) . .
C8 O4 Zn3 O11 102.46(14) . 1_455
C8 O4 Zn3 O14 -88.58(14) . 4_566
C8 O4 Zn3 Zn1 -32.65(17) . .
C8 O4 Zn3 Zn2 -3.87(13) . .
C16 O6 Zn3 O1 -3.04(13) . .
C16 O6 Zn3 O4 170.59(10) . .
C16 O6 Zn3 O11 -101.85(11) . 1_455
C16 O6 Zn3 O14 90.61(11) . 4_566
C16 O6 Zn3 Zn1 22.22(10) . .
C16 O6 Zn3 Zn2 25.73(17) . .
O13 Zn1 Zn3 O1 -155.31(9) 4_566 .
O9 Zn1 Zn3 O1 60.80(9) . .
O2 Zn1 Zn3 O1 -60.60(9) 1_655 .
O7 Zn1 Zn3 O1 122.93(8) . .
Zn4 Zn1 Zn3 O1 32.36(7) . .
O13 Zn1 Zn3 O4 -85.94(8) 4_566 .
O1 Zn1 Zn3 O4 69.37(9) . .
O9 Zn1 Zn3 O4 130.17(8) . .
O2 Zn1 Zn3 O4 8.77(8) 1_655 .
O7 Zn1 Zn3 O4 -167.70(7) . .
Zn4 Zn1 Zn3 O4 101.73(6) . .
O13 Zn1 Zn3 O6 60.40(6) 4_566 .
O1 Zn1 Zn3 O6 -144.29(8) . .
O9 Zn1 Zn3 O6 -83.49(8) . .
O2 Zn1 Zn3 O6 155.11(7) 1_655 .
O7 Zn1 Zn3 O6 -21.37(6) . .
Zn4 Zn1 Zn3 O6 -111.94(5) . .
O13 Zn1 Zn3 O11 152.36(7) 4_566 1_455
O1 Zn1 Zn3 O11 -52.33(9) . 1_455
O9 Zn1 Zn3 O11 8.47(8) . 1_455
O2 Zn1 Zn3 O11 -112.93(7) 1_655 1_455
O7 Zn1 Zn3 O11 70.59(6) . 1_455
Zn4 Zn1 Zn3 O11 -19.98(5) . 1_455
O13 Zn1 Zn3 O14 -23.22(6) 4_566 4_566
O1 Zn1 Zn3 O14 132.08(8) . 4_566
O9 Zn1 Zn3 O14 -167.11(7) . 4_566
O2 Zn1 Zn3 O14 71.49(6) 1_655 4_566
O7 Zn1 Zn3 O14 -104.99(5) . 4_566
Zn4 Zn1 Zn3 O14 164.44(4) . 4_566
O13 Zn1 Zn3 Zn2 -117.71(5) 4_566 .
O1 Zn1 Zn3 Zn2 37.59(7) . .
O9 Zn1 Zn3 Zn2 98.40(6) . .
O2 Zn1 Zn3 Zn2 -23.00(5) 1_655 .
O7 Zn1 Zn3 Zn2 160.52(4) . .
Zn4 Zn1 Zn3 Zn2 69.950(9) . .
O16 Zn2 Zn3 O1 -74.25(9) . .
O3 Zn2 Zn3 O1 83.17(10) 1_655 .
O5 Zn2 Zn3 O1 -167.46(8) . .
O1 Zn2 Zn3 O4 163.35(8) . .
O16 Zn2 Zn3 O4 89.10(8) . .
O3 Zn2 Zn3 O4 -113.48(8) 1_655 .
O5 Zn2 Zn3 O4 -4.11(6) . .
O1 Zn2 Zn3 O6 -44.26(12) . .
O16 Zn2 Zn3 O6 -118.51(11) . .
O3 Zn2 Zn3 O6 38.91(12) 1_655 .
O5 Zn2 Zn3 O6 148.28(11) . .
O1 Zn2 Zn3 O11 80.67(9) . 1_455
O16 Zn2 Zn3 O11 6.42(8) . 1_455
O3 Zn2 Zn3 O11 163.84(8) 1_655 1_455
O5 Zn2 Zn3 O11 -86.79(6) . 1_455
O1 Zn2 Zn3 O14 -109.10(8) . 4_566
O16 Zn2 Zn3 O14 176.64(7) . 4_566
O3 Zn2 Zn3 O14 -25.94(7) 1_655 4_566
O5 Zn2 Zn3 O14 83.43(6) . 4_566
O1 Zn2 Zn3 Zn1 -40.30(7) . .
O16 Zn2 Zn3 Zn1 -114.55(6) . .
O3 Zn2 Zn3 Zn1 42.87(6) 1_655 .
O5 Zn2 Zn3 Zn1 152.24(4) . .
Zn3 O1 Zn4 O17 -119.49(8) . .
Zn2 O1 Zn4 O17 2.99(10) . .
Zn1 O1 Zn4 O17 126.57(7) . .
Zn3 O1 Zn4 O10 125.31(8) . .
Zn2 O1 Zn4 O10 -112.21(8) . .
Zn1 O1 Zn4 O10 11.37(10) . .
Zn3 O1 Zn4 O12 -8.06(10) . 1_455
Zn2 O1 Zn4 O12 114.42(8) . 1_455
Zn1 O1 Zn4 O12 -122.00(8) . 1_455
Zn3 O1 Zn4 Zn1 113.94(11) . .
Zn2 O1 Zn4 Zn1 -123.58(12) . .
C33 O17 Zn4 O1 -2.4(2) . .
C33 O17 Zn4 O10 119.6(2) . .
C33 O17 Zn4 O12 -124.3(2) . 1_455
C33 O17 Zn4 Zn1 33.5(2) . .
C17 O10 Zn4 O1 6.49(15) . .
C17 O10 Zn4 O17 -113.12(13) . .
C17 O10 Zn4 O12 141.15(13) . 1_455
C17 O10 Zn4 Zn1 13.16(13) . .
O13 Zn1 Zn4 O1 -53.46(13) 4_566 .
O9 Zn1 Zn4 O1 165.03(9) . .
O2 Zn1 Zn4 O1 82.74(9) 1_655 .
O7 Zn1 Zn4 O1 -108.67(9) . .
Zn3 Zn1 Zn4 O1 -37.18(8) . .
O13 Zn1 Zn4 O17 -124.92(12) 4_566 .
O1 Zn1 Zn4 O17 -71.45(10) . .
O9 Zn1 Zn4 O17 93.58(8) . .
O2 Zn1 Zn4 O17 11.29(8) 1_655 .
O7 Zn1 Zn4 O17 179.88(7) . .
Zn3 Zn1 Zn4 O17 -108.64(6) . .
O13 Zn1 Zn4 O10 137.11(11) 4_566 .
O1 Zn1 Zn4 O10 -169.43(9) . .
O9 Zn1 Zn4 O10 -4.40(7) . .
O2 Zn1 Zn4 O10 -86.69(7) 1_655 .
O7 Zn1 Zn4 O10 81.91(6) . .
Zn3 Zn1 Zn4 O10 153.39(5) . .
O13 Zn1 Zn4 O12 26.28(12) 4_566 1_455
O1 Zn1 Zn4 O12 79.75(10) . 1_455
O9 Zn1 Zn4 O12 -115.22(8) . 1_455
O2 Zn1 Zn4 O12 162.49(7) 1_655 1_455
O7 Zn1 Zn4 O12 -28.92(7) . 1_455
Zn3 Zn1 Zn4 O12 42.56(6) . 1_455

loop_
_platon_squeeze_void_nr
_platon_squeeze_void_average_x
_platon_squeeze_void_average_y
_platon_squeeze_void_average_z
_platon_squeeze_void_volume
_platon_squeeze_void_count_electrons
_platon_squeeze_void_content
1 0.015 -0.013 0.004 6869 690 ' '
